data_4067448
loop_
_publ_author_name
'Schwendemann, Sina'
'Tumay, T\"ulay Asl\?i'
'Axenov, Kirill V.'
'Peuser, Ilona'
'Kehr, Gerald'
'Fr\"ohlich, Roland'
'Erker, Gerhard'

_publ_section_title
;
 Metal-Free Frustrated Lewis Pair Catalyzed 1,4-Hydrogenation of
 Conjugated Metallocene Dienamines
;
_journal_issue 5
_journal_name_full Organometallics
_journal_page_first 1067
_journal_paper_doi 10.1021/om900963p
_journal_volume 29
_journal_year 2010
_chemical_formula_sum 'C16 H19 Fe N'
_chemical_formula_weight 281.17
_chemical_name_systematic
; 
 ? 
;
_space_group_IT_number 14
_symmetry_cell_setting monoclinic
_symmetry_space_group_name_Hall '-P 2ybc'
_symmetry_space_group_name_H-M 'P 1 21/c 1'
_atom_sites_solution_hydrogens geom
_atom_sites_solution_primary direct
_atom_sites_solution_secondary difmap
_audit_creation_method SHELXL-97
_cell_angle_alpha 90.00
_cell_angle_beta 102.250(1)
_cell_angle_gamma 90.00
_cell_formula_units_Z 8
_cell_length_a 11.8168(2)
_cell_length_b 16.2924(2)
_cell_length_c 14.0456(2)
_cell_measurement_reflns_used 1874
_cell_measurement_temperature 223(2)
_cell_measurement_theta_max 27.88
_cell_measurement_theta_min 0.41
_cell_volume 2642.55(7)
_computing_cell_refinement 'Collect (Nonius B.V., 1998)'
_computing_data_collection 'Collect (Nonius B.V., 1998)'
_computing_data_reduction 'Denzo-SMN (Otwinowski & Minor, 1997)'
_computing_molecular_graphics 'XP (BruerkAXS, 2000)'
_computing_publication_material 'SHELXL-97 (Sheldrick, 1997)'
_computing_structure_refinement 'SHELXL-97 (Sheldrick, 1997)'
_computing_structure_solution 'SHELXS-97 (Sheldrick, 1990)'
_diffrn_ambient_temperature 223(2)
_diffrn_measured_fraction_theta_full 0.996
_diffrn_measured_fraction_theta_max 0.996
_diffrn_measurement_device_type 'Nonius KappaCCD'
_diffrn_measurement_method '\w and \f scans'
_diffrn_radiation_monochromator graphite
_diffrn_radiation_source 'rotating anode Nonius FR591'
_diffrn_radiation_type MoK\a
_diffrn_radiation_wavelength 0.71073
_diffrn_reflns_av_R_equivalents 0.0476
_diffrn_reflns_av_sigmaI/netI 0.0536
_diffrn_reflns_limit_h_max 15
_diffrn_reflns_limit_h_min -15
_diffrn_reflns_limit_k_max 17
_diffrn_reflns_limit_k_min -21
_diffrn_reflns_limit_l_max 18
_diffrn_reflns_limit_l_min -15
_diffrn_reflns_number 17092
_diffrn_reflns_theta_full 27.84
_diffrn_reflns_theta_max 27.84
_diffrn_reflns_theta_min 1.76
_exptl_absorpt_coefficient_mu 1.122
_exptl_absorpt_correction_T_max 0.8961
_exptl_absorpt_correction_T_min 0.7668
_exptl_absorpt_correction_type multi-scan
_exptl_absorpt_process_details 'SORTAV (Blessing, 1995 & 1997)'
_exptl_crystal_colour orange
_exptl_crystal_density_diffrn 1.413
_exptl_crystal_density_method 'not measured'
_exptl_crystal_description plate
_exptl_crystal_F_000 1184
_exptl_crystal_size_max 0.25
_exptl_crystal_size_mid 0.20
_exptl_crystal_size_min 0.10
_refine_diff_density_max 0.399
_refine_diff_density_min -0.353
_refine_diff_density_rms 0.060
_refine_ls_extinction_method none
_refine_ls_goodness_of_fit_ref 1.011
_refine_ls_hydrogen_treatment riding
_refine_ls_matrix_type full
_refine_ls_number_parameters 331
_refine_ls_number_reflns 6278
_refine_ls_number_restraints 0
_refine_ls_restrained_S_all 1.011
_refine_ls_R_factor_all 0.0646
_refine_ls_R_factor_gt 0.0362
_refine_ls_shift/su_max 0.000
_refine_ls_shift/su_mean 0.000
_refine_ls_structure_factor_coef Fsqd
_refine_ls_weighting_details 'calc w=1/[\s^2^(Fo^2^)+(0.0375P)^2^+0.6165P] where P=(Fo^2^+2Fc^2^)/3'
_refine_ls_weighting_scheme calc
_refine_ls_wR_factor_gt 0.0781
_refine_ls_wR_factor_ref 0.0881
_reflns_number_gt 4525
_reflns_number_total 6278
_reflns_threshold_expression >2sigma(I)
_cod_data_source_file om900963p_si_002.cif
_cod_data_source_block erk4660
_cod_original_sg_symbol_H-M P21/c
_cod_database_code 4067448

loop_
_symmetry_equiv_pos_as_xyz
'x, y, z'
'-x, y+1/2, -z+1/2'
'-x, -y, -z'
'x, -y-1/2, z-1/2'

loop_
_atom_site_label
_atom_site_type_symbol
_atom_site_fract_x
_atom_site_fract_y
_atom_site_fract_z
_atom_site_U_iso_or_equiv
_atom_site_adp_type
_atom_site_occupancy
_atom_site_symmetry_multiplicity
_atom_site_calc_flag
_atom_site_refinement_flags
Fe1A Fe 0.08985(3) 0.169130(16) 0.36488(2) 0.02445(9) Uani 1 1 d .
C1A C 0.02648(17) 0.26394(11) 0.27973(14) 0.0237(4) Uani 1 1 d .
C2A C -0.0016(2) 0.27308(11) 0.37338(15) 0.0297(5) Uani 1 1 d .
H2A H -0.0767 0.2767 0.3854 0.036 Uiso 1 1 calc R
C3A C 0.1032(2) 0.27585(12) 0.44532(16) 0.0361(6) Uani 1 1 d .
H3A H 0.1094 0.2808 0.5129 0.043 Uiso 1 1 calc R
C4A C 0.1963(2) 0.26979(12) 0.39670(17) 0.0392(6) Uani 1 1 d .
H4A H 0.2753 0.2700 0.4268 0.047 Uiso 1 1 calc R
C5A C 0.15044(18) 0.26336(12) 0.29483(16) 0.0319(5) Uani 1 1 d .
H5A H 0.1937 0.2594 0.2460 0.038 Uiso 1 1 calc R
C6A C -0.05436(17) 0.25276(12) 0.18418(14) 0.0247(4) Uani 1 1 d .
C7A C -0.0623(2) 0.32551(13) 0.11593(16) 0.0382(5) Uani 1 1 d .
H7AA H -0.1177 0.3137 0.0560 0.057 Uiso 1 1 calc R
H7AB H 0.0131 0.3359 0.1014 0.057 Uiso 1 1 calc R
H7AC H -0.0874 0.3735 0.1467 0.057 Uiso 1 1 calc R
C8A C -0.11616(18) 0.18456(12) 0.15803(14) 0.0270(4) Uani 1 1 d .
H8A H -0.1600 0.1838 0.0938 0.032 Uiso 1 1 calc R
C9A C -0.12502(17) 0.10843(11) 0.21779(14) 0.0248(4) Uani 1 1 d .
H9A H -0.1840 0.1216 0.2561 0.030 Uiso 1 1 calc R
C10A C -0.01742(17) 0.08454(11) 0.29251(14) 0.0233(4) Uani 1 1 d .
C11A C -0.01341(19) 0.07712(11) 0.39439(15) 0.0298(5) Uani 1 1 d .
H11A H -0.0772 0.0819 0.4242 0.036 Uiso 1 1 calc R
C12A C 0.1021(2) 0.06138(12) 0.44341(16) 0.0348(5) Uani 1 1 d .
H12A H 0.1284 0.0551 0.5110 0.042 Uiso 1 1 calc R
C13A C 0.1711(2) 0.05682(12) 0.37234(16) 0.0341(5) Uani 1 1 d .
H13A H 0.2512 0.0467 0.3846 0.041 Uiso 1 1 calc R
C14A C 0.09771(18) 0.07022(11) 0.27895(15) 0.0270(5) Uani 1 1 d .
H14A H 0.1209 0.0697 0.2190 0.032 Uiso 1 1 calc R
N1A N -0.17596(16) 0.04132(10) 0.15152(13) 0.0349(4) Uani 1 1 d .
C15A C -0.1005(2) 0.01258(16) 0.0887(2) 0.0548(7) Uani 1 1 d .
H15A H -0.0361 -0.0177 0.1273 0.082 Uiso 1 1 calc R
H15B H -0.0713 0.0593 0.0585 0.082 Uiso 1 1 calc R
H15C H -0.1440 -0.0230 0.0386 0.082 Uiso 1 1 calc R
C16A C -0.2124(2) -0.02664(13) 0.2055(2) 0.0522(7) Uani 1 1 d .
H16A H -0.2543 -0.0666 0.1600 0.078 Uiso 1 1 calc R
H16B H -0.2624 -0.0061 0.2467 0.078 Uiso 1 1 calc R
H16C H -0.1449 -0.0525 0.2455 0.078 Uiso 1 1 calc R
Fe1B Fe 0.44906(3) 0.211598(16) 0.14982(2) 0.02633(9) Uani 1 1 d .
C1B C 0.50292(18) 0.11845(11) 0.24120(14) 0.0252(4) Uani 1 1 d .
C2B C 0.37967(18) 0.12584(12) 0.22548(16) 0.0314(5) Uani 1 1 d .
H2B H 0.3371 0.1354 0.2738 0.038 Uiso 1 1 calc R
C3B C 0.3327(2) 0.11633(12) 0.12428(17) 0.0365(5) Uani 1 1 d .
H3B H 0.2538 0.1195 0.0940 0.044 Uiso 1 1 calc R
C4B C 0.4251(2) 0.10125(12) 0.07697(16) 0.0357(5) Uani 1 1 d .
H4B H 0.4183 0.0923 0.0099 0.043 Uiso 1 1 calc R
C5B C 0.53058(19) 0.10196(12) 0.14892(15) 0.0303(5) Uani 1 1 d .
H5B H 0.6052 0.0931 0.1375 0.036 Uiso 1 1 calc R
C6B C 0.58496(18) 0.12970(12) 0.33644(14) 0.0266(4) Uani 1 1 d .
C7B C 0.5900(2) 0.05824(13) 0.40597(17) 0.0414(6) Uani 1 1 d .
H7BA H 0.6474 0.0693 0.4650 0.062 Uiso 1 1 calc R
H7BB H 0.6111 0.0087 0.3755 0.062 Uiso 1 1 calc R
H7BC H 0.5148 0.0508 0.4221 0.062 Uiso 1 1 calc R
C8B C 0.64857(18) 0.19698(12) 0.36082(14) 0.0276(5) Uani 1 1 d .
H8B H 0.6920 0.1977 0.4252 0.033 Uiso 1 1 calc R
C9B C 0.66190(17) 0.27246(11) 0.30116(14) 0.0240(4) Uani 1 1 d .
H9B H 0.7243 0.2586 0.2667 0.029 Uiso 1 1 calc R
C10B C 0.55894(18) 0.29543(11) 0.22150(14) 0.0248(4) Uani 1 1 d .
C11B C 0.44254(19) 0.31487(12) 0.22813(17) 0.0326(5) Uani 1 1 d .
H11B H 0.4147 0.3194 0.2858 0.039 Uiso 1 1 calc R
C12B C 0.3764(2) 0.32609(12) 0.13148(19) 0.0458(7) Uani 1 1 d .
H12B H 0.2969 0.3384 0.1146 0.055 Uiso 1 1 calc R
C13B C 0.4503(2) 0.31556(13) 0.06530(18) 0.0451(7) Uani 1 1 d .
H13B H 0.4288 0.3196 -0.0029 0.054 Uiso 1 1 calc R
C14B C 0.5626(2) 0.29779(12) 0.12052(15) 0.0346(5) Uani 1 1 d .
H14B H 0.6289 0.2890 0.0948 0.041 Uiso 1 1 calc R
N1B N 0.70882(15) 0.34048(10) 0.36758(12) 0.0285(4) Uani 1 1 d .
C15B C 0.7489(2) 0.40823(13) 0.31460(17) 0.0386(5) Uani 1 1 d .
H15D H 0.6833 0.4326 0.2703 0.058 Uiso 1 1 calc R
H15E H 0.8037 0.3876 0.2778 0.058 Uiso 1 1 calc R
H15F H 0.7863 0.4494 0.3606 0.058 Uiso 1 1 calc R
C16B C 0.6276(2) 0.37132(13) 0.42431(16) 0.0369(5) Uani 1 1 d .
H16D H 0.6684 0.4062 0.4764 0.055 Uiso 1 1 calc R
H16E H 0.5931 0.3255 0.4519 0.055 Uiso 1 1 calc R
H16F H 0.5672 0.4028 0.3823 0.055 Uiso 1 1 calc R

loop_
_atom_site_aniso_label
_atom_site_aniso_U_11
_atom_site_aniso_U_22
_atom_site_aniso_U_33
_atom_site_aniso_U_23
_atom_site_aniso_U_13
_atom_site_aniso_U_12
Fe1A 0.02605(17) 0.01905(15) 0.02608(17) 0.00319(11) 0.00065(12) -0.00243(11)
C1A 0.0242(11) 0.0174(9) 0.0282(11) 0.0045(8) 0.0030(9) 0.0005(8)
C2A 0.0355(13) 0.0222(10) 0.0294(12) -0.0005(8) 0.0022(10) 0.0006(9)
C3A 0.0488(15) 0.0242(11) 0.0293(12) -0.0029(8) -0.0050(11) -0.0075(10)
C4A 0.0319(13) 0.0260(11) 0.0502(15) 0.0085(10) -0.0124(11) -0.0077(9)
C5A 0.0272(12) 0.0238(10) 0.0450(14) 0.0103(9) 0.0082(10) -0.0032(9)
C6A 0.0241(11) 0.0269(10) 0.0238(11) 0.0029(8) 0.0070(9) 0.0036(8)
C7A 0.0467(15) 0.0364(12) 0.0301(12) 0.0094(9) 0.0051(11) -0.0013(10)
C8A 0.0255(11) 0.0324(11) 0.0219(10) -0.0006(8) 0.0026(9) 0.0041(9)
C9A 0.0206(10) 0.0227(10) 0.0310(11) -0.0064(8) 0.0056(9) 0.0001(8)
C10A 0.0257(11) 0.0165(9) 0.0279(11) -0.0015(8) 0.0064(9) -0.0020(8)
C11A 0.0362(13) 0.0223(10) 0.0324(12) 0.0019(8) 0.0106(10) -0.0077(9)
C12A 0.0492(15) 0.0210(10) 0.0298(12) 0.0097(8) -0.0014(11) -0.0049(10)
C13A 0.0319(12) 0.0231(10) 0.0437(14) 0.0068(9) 0.0001(11) 0.0014(9)
C14A 0.0292(12) 0.0232(10) 0.0298(11) -0.0011(8) 0.0087(9) 0.0023(8)
N1A 0.0314(10) 0.0261(9) 0.0431(11) -0.0087(8) -0.0015(9) -0.0004(8)
C15A 0.0538(17) 0.0523(15) 0.0540(16) -0.0297(13) 0.0021(13) 0.0061(13)
C16A 0.0471(16) 0.0263(12) 0.0737(19) 0.0017(11) -0.0084(14) -0.0083(11)
Fe1B 0.02569(17) 0.02255(16) 0.02835(17) 0.00521(11) 0.00037(13) -0.00361(12)
C1B 0.0283(11) 0.0183(9) 0.0288(11) 0.0051(8) 0.0058(9) 0.0014(8)
C2B 0.0296(12) 0.0266(11) 0.0395(13) 0.0068(9) 0.0110(10) -0.0017(9)
C3B 0.0309(13) 0.0268(11) 0.0477(14) 0.0062(10) -0.0009(11) -0.0067(9)
C4B 0.0427(14) 0.0284(11) 0.0325(12) -0.0020(9) 0.0002(11) -0.0070(10)
C5B 0.0325(12) 0.0271(11) 0.0310(12) -0.0007(8) 0.0062(10) 0.0005(9)
C6B 0.0299(11) 0.0243(10) 0.0263(11) 0.0049(8) 0.0079(9) 0.0078(9)
C7B 0.0575(17) 0.0302(12) 0.0346(13) 0.0092(9) 0.0058(12) 0.0053(11)
C8B 0.0289(12) 0.0312(11) 0.0215(10) 0.0018(8) 0.0027(9) 0.0066(9)
C9B 0.0210(11) 0.0266(10) 0.0243(11) -0.0017(8) 0.0046(8) 0.0022(8)
C10B 0.0266(11) 0.0198(9) 0.0268(11) 0.0022(8) 0.0028(9) -0.0051(8)
C11B 0.0290(12) 0.0228(10) 0.0444(13) -0.0017(9) 0.0046(10) 0.0023(9)
C12B 0.0379(14) 0.0207(11) 0.0671(18) 0.0116(11) -0.0153(13) -0.0005(10)
C13B 0.0585(17) 0.0322(12) 0.0353(13) 0.0151(10) -0.0112(13) -0.0179(11)
C14B 0.0386(14) 0.0352(12) 0.0284(12) 0.0052(9) 0.0036(10) -0.0162(10)
N1B 0.0297(10) 0.0285(9) 0.0272(9) -0.0035(7) 0.0057(8) -0.0036(7)
C15B 0.0404(14) 0.0318(12) 0.0432(14) -0.0008(10) 0.0081(11) -0.0102(10)
C16B 0.0456(14) 0.0349(12) 0.0319(12) -0.0067(9) 0.0117(11) -0.0024(10)

loop_
_atom_type_symbol
_atom_type_description
_atom_type_scat_dispersion_real
_atom_type_scat_dispersion_imag
_atom_type_scat_source
C C 0.0033 0.0016 'International Tables Vol C Tables 4.2.6.8 and 6.1.1.4'
H H 0.0000 0.0000 'International Tables Vol C Tables 4.2.6.8 and 6.1.1.4'
N N 0.0061 0.0033 'International Tables Vol C Tables 4.2.6.8 and 6.1.1.4'
Fe Fe 0.3463 0.8444 'International Tables Vol C Tables 4.2.6.8 and 6.1.1.4'

loop_
_geom_angle_atom_site_label_1
_geom_angle_atom_site_label_2
_geom_angle_atom_site_label_3
_geom_angle
C10A Fe1A C1A 96.43(8)
C10A Fe1A C2A 108.53(8)
C1A Fe1A C2A 41.64(8)
C10A Fe1A C14A 41.68(8)
C1A Fe1A C14A 108.46(8)
C2A Fe1A C14A 142.37(8)
C10A Fe1A C11A 41.48(8)
C1A Fe1A C11A 121.84(8)
C2A Fe1A C11A 104.71(9)
C14A Fe1A C11A 68.91(8)
C10A Fe1A C5A 121.67(8)
C1A Fe1A C5A 41.67(8)
C2A Fe1A C5A 69.17(9)
C14A Fe1A C5A 104.28(9)
C11A Fe1A C5A 160.83(9)
C10A Fe1A C13A 69.60(8)
C1A Fe1A C13A 145.96(9)
C2A Fe1A C13A 171.40(9)
C14A Fe1A C13A 40.88(8)
C11A Fe1A C13A 68.12(9)
C5A Fe1A C13A 119.17(9)
C10A Fe1A C4A 162.35(9)
C1A Fe1A C4A 69.40(8)
C2A Fe1A C4A 68.28(9)
C14A Fe1A C4A 131.29(10)
C11A Fe1A C4A 155.55(9)
C5A Fe1A C4A 40.68(9)
C13A Fe1A C4A 116.14(9)
C10A Fe1A C3A 145.79(9)
C1A Fe1A C3A 69.61(8)
C2A Fe1A C3A 40.73(8)
C14A Fe1A C3A 171.50(9)
C11A Fe1A C3A 119.35(9)
C5A Fe1A C3A 68.57(9)
C13A Fe1A C3A 137.84(9)
C4A Fe1A C3A 40.23(9)
C10A Fe1A C12A 69.50(8)
C1A Fe1A C12A 162.29(9)
C2A Fe1A C12A 131.14(9)
C14A Fe1A C12A 68.58(9)
C11A Fe1A C12A 40.46(9)
C5A Fe1A C12A 155.44(9)
C13A Fe1A C12A 40.27(9)
C4A Fe1A C12A 126.32(9)
C3A Fe1A C12A 115.87(9)
C2A C1A C5A 107.06(18)
C2A C1A C6A 127.86(18)
C5A C1A C6A 125.02(19)
C2A C1A Fe1A 70.18(11)
C5A C1A Fe1A 70.46(11)
C6A C1A Fe1A 122.25(13)
C3A C2A C1A 108.6(2)
C3A C2A Fe1A 70.96(12)
C1A C2A Fe1A 68.18(11)
C4A C3A C2A 107.65(19)
C4A C3A Fe1A 69.74(12)
C2A C3A Fe1A 68.31(11)
C3A C4A C5A 108.7(2)
C3A C4A Fe1A 70.04(12)
C5A C4A Fe1A 68.77(11)
C4A C5A C1A 107.9(2)
C4A C5A Fe1A 70.54(12)
C1A C5A Fe1A 67.88(11)
C8A C6A C1A 124.02(17)
C8A C6A C7A 121.28(18)
C1A C6A C7A 114.70(17)
C6A C8A C9A 128.78(18)
N1A C9A C10A 114.52(15)
N1A C9A C8A 108.88(16)
C10A C9A C8A 116.57(16)
C11A C10A C14A 106.81(17)
C11A C10A C9A 124.05(18)
C14A C10A C9A 129.04(18)
C11A C10A Fe1A 70.47(11)
C14A C10A Fe1A 70.25(11)
C9A C10A Fe1A 121.52(12)
C12A C11A C10A 109.06(19)
C12A C11A Fe1A 70.97(12)
C10A C11A Fe1A 68.05(11)
C11A C12A C13A 107.82(18)
C11A C12A Fe1A 68.57(11)
C13A C12A Fe1A 69.74(11)
C12A C13A C14A 108.12(19)
C12A C13A Fe1A 69.99(12)
C14A C13A Fe1A 68.38(11)
C13A C14A C10A 108.15(18)
C13A C14A Fe1A 70.74(11)
C10A C14A Fe1A 68.07(10)
C15A N1A C16A 110.89(19)
C15A N1A C9A 113.51(17)
C16A N1A C9A 111.12(17)
C1B Fe1B C10B 96.35(8)
C1B Fe1B C11B 109.02(9)
C10B Fe1B C11B 41.75(8)
C1B Fe1B C2B 41.56(8)
C10B Fe1B C2B 119.80(8)
C11B Fe1B C2B 102.82(9)
C1B Fe1B C5B 41.46(8)
C10B Fe1B C5B 110.20(8)
C11B Fe1B C5B 143.98(8)
C2B Fe1B C5B 69.07(8)
C1B Fe1B C14B 121.12(9)
C10B Fe1B C14B 41.34(8)
C11B Fe1B C14B 68.90(9)
C2B Fe1B C14B 158.98(9)
C5B Fe1B C14B 105.69(9)
C1B Fe1B C12B 147.06(10)
C10B Fe1B C12B 69.62(9)
C11B Fe1B C12B 41.08(9)
C2B Fe1B C12B 119.19(10)
C5B Fe1B C12B 171.01(10)
C14B Fe1B C12B 67.94(10)
C1B Fe1B C3B 69.47(8)
C10B Fe1B C3B 160.35(9)
C11B Fe1B C3B 128.52(9)
C2B Fe1B C3B 40.69(8)
C5B Fe1B C3B 68.61(9)
C14B Fe1B C3B 158.11(9)
C12B Fe1B C3B 114.78(9)
C1B Fe1B C4B 69.39(8)
C10B Fe1B C4B 148.39(9)
C11B Fe1B C4B 168.79(9)
C2B Fe1B C4B 68.35(9)
C5B Fe1B C4B 40.87(8)
C14B Fe1B C4B 121.79(9)
C12B Fe1B C4B 136.37(9)
C3B Fe1B C4B 40.27(9)
C1B Fe1B C13B 161.40(9)
C10B Fe1B C13B 69.36(8)
C11B Fe1B C13B 68.69(10)
C2B Fe1B C13B 156.32(10)
C5B Fe1B C13B 130.92(10)
C14B Fe1B C13B 40.32(9)
C12B Fe1B C13B 40.19(10)
C3B Fe1B C13B 127.16(9)
C4B Fe1B C13B 116.52(10)
C5B C1B C2B 107.29(18)
C5B C1B C6B 127.48(19)
C2B C1B C6B 125.18(19)
C5B C1B Fe1B 70.34(11)
C2B C1B Fe1B 70.28(11)
C6B C1B Fe1B 122.74(13)
C3B C2B C1B 108.32(19)
C3B C2B Fe1B 70.55(12)
C1B C2B Fe1B 68.16(11)
C4B C3B C2B 108.2(2)
C4B C3B Fe1B 70.01(12)
C2B C3B Fe1B 68.76(12)
C3B C4B C5B 108.12(19)
C3B C4B Fe1B 69.72(12)
C5B C4B Fe1B 68.53(11)
C1B C5B C4B 108.09(19)
C1B C5B Fe1B 68.20(11)
C4B C5B Fe1B 70.60(12)
C8B C6B C1B 123.86(17)
C8B C6B C7B 121.63(19)
C1B C6B C7B 114.50(17)
C6B C8B C9B 130.16(18)
N1B C9B C10B 114.57(15)
N1B C9B C8B 109.18(15)
C10B C9B C8B 116.58(16)
C14B C10B C11B 106.89(18)
C14B C10B C9B 123.43(19)
C11B C10B C9B 129.64(19)
C14B C10B Fe1B 70.88(11)
C11B C10B Fe1B 69.80(11)
C9B C10B Fe1B 122.44(13)
C12B C11B C10B 107.8(2)
C12B C11B Fe1B 70.45(12)
C10B C11B Fe1B 68.45(11)
C13B C12B C11B 108.6(2)
C13B C12B Fe1B 70.79(13)
C11B C12B Fe1B 68.47(11)
C12B C13B C14B 107.6(2)
C12B C13B Fe1B 69.02(12)
C14B C13B Fe1B 68.84(12)
C13B C14B C10B 109.0(2)
C13B C14B Fe1B 70.84(12)
C10B C14B Fe1B 67.78(11)
C16B N1B C15B 109.80(16)
C16B N1B C9B 113.58(16)
C15B N1B C9B 111.26(16)

loop_
_geom_bond_atom_site_label_1
_geom_bond_atom_site_label_2
_geom_bond_distance
Fe1A C10A 1.9982(19)
Fe1A C1A 1.9993(18)
Fe1A C2A 2.026(2)
Fe1A C14A 2.0273(19)
Fe1A C11A 2.0304(19)
Fe1A C5A 2.034(2)
Fe1A C13A 2.059(2)
Fe1A C4A 2.057(2)
Fe1A C3A 2.061(2)
Fe1A C12A 2.0619(19)
C1A C2A 1.431(3)
C1A C5A 1.435(3)
C1A C6A 1.484(3)
C2A C3A 1.423(3)
C3A C4A 1.416(3)
C4A C5A 1.422(3)
C6A C8A 1.338(3)
C6A C7A 1.515(3)
C8A C9A 1.514(3)
C9A N1A 1.479(2)
C9A C10A 1.518(3)
C10A C11A 1.427(3)
C10A C14A 1.432(3)
C11A C12A 1.415(3)
C12A C13A 1.418(3)
C13A C14A 1.427(3)
N1A C15A 1.458(3)
N1A C16A 1.457(3)
Fe1B C1B 2.0022(18)
Fe1B C10B 2.0025(19)
Fe1B C11B 2.021(2)
Fe1B C2B 2.031(2)
Fe1B C5B 2.031(2)
Fe1B C14B 2.044(2)
Fe1B C12B 2.047(2)
Fe1B C3B 2.054(2)
Fe1B C4B 2.058(2)
Fe1B C13B 2.070(2)
C1B C5B 1.428(3)
C1B C2B 1.431(3)
C1B C6B 1.487(3)
C2B C3B 1.421(3)
C3B C4B 1.416(3)
C4B C5B 1.428(3)
C6B C8B 1.332(3)
C6B C7B 1.513(3)
C8B C9B 1.515(3)
C9B N1B 1.479(2)
C9B C10B 1.515(3)
C10B C14B 1.429(3)
C10B C11B 1.434(3)
C11B C12B 1.427(3)
C12B C13B 1.415(4)
C13B C14B 1.418(3)
N1B C16B 1.461(3)
N1B C15B 1.465(3)

loop_
_geom_torsion_atom_site_label_1
_geom_torsion_atom_site_label_2
_geom_torsion_atom_site_label_3
_geom_torsion_atom_site_label_4
_geom_torsion
C10A Fe1A C1A C2A 110.78(12)
C14A Fe1A C1A C2A 151.77(12)
C11A Fe1A C1A C2A 75.62(14)
C5A Fe1A C1A C2A -117.31(17)
C13A Fe1A C1A C2A 173.40(15)
C4A Fe1A C1A C2A -80.08(13)
C3A Fe1A C1A C2A -37.00(13)
C12A Fe1A C1A C2A 74.5(3)
C10A Fe1A C1A C5A -131.92(13)
C2A Fe1A C1A C5A 117.31(17)
C14A Fe1A C1A C5A -90.92(13)
C11A Fe1A C1A C5A -167.08(12)
C13A Fe1A C1A C5A -69.30(19)
C4A Fe1A C1A C5A 37.23(13)
C3A Fe1A C1A C5A 80.30(14)
C12A Fe1A C1A C5A -168.2(3)
C10A Fe1A C1A C6A -12.18(17)
C2A Fe1A C1A C6A -123.0(2)
C14A Fe1A C1A C6A 28.81(18)
C11A Fe1A C1A C6A -47.34(19)
C5A Fe1A C1A C6A 119.7(2)
C13A Fe1A C1A C6A 50.4(2)
C4A Fe1A C1A C6A 156.96(19)
C3A Fe1A C1A C6A -159.96(19)
C12A Fe1A C1A C6A -48.5(4)
C5A C1A C2A C3A -1.5(2)
C6A C1A C2A C3A 175.60(17)
Fe1A C1A C2A C3A 59.61(14)
C5A C1A C2A Fe1A -61.15(13)
C6A C1A C2A Fe1A 116.00(19)
C10A Fe1A C2A C3A 161.34(13)
C1A Fe1A C2A C3A -120.17(18)
C14A Fe1A C2A C3A -167.46(14)
C11A Fe1A C2A C3A 118.14(14)
C5A Fe1A C2A C3A -80.96(14)
C13A Fe1A C2A C3A 85.3(6)
C4A Fe1A C2A C3A -37.17(13)
C12A Fe1A C2A C3A 82.73(16)
C10A Fe1A C2A C1A -78.50(13)
C14A Fe1A C2A C1A -47.29(19)
C11A Fe1A C2A C1A -121.70(12)
C5A Fe1A C2A C1A 39.20(12)
C13A Fe1A C2A C1A -154.5(5)
C4A Fe1A C2A C1A 83.00(13)
C3A Fe1A C2A C1A 120.17(18)
C12A Fe1A C2A C1A -157.10(12)
C1A C2A C3A C4A 0.9(2)
Fe1A C2A C3A C4A 58.82(14)
C1A C2A C3A Fe1A -57.90(13)
C10A Fe1A C3A C4A -152.32(15)
C1A Fe1A C3A C4A -81.86(13)
C2A Fe1A C3A C4A -119.65(18)
C14A Fe1A C3A C4A -3.5(6)
C11A Fe1A C3A C4A 162.26(12)
C5A Fe1A C3A C4A -37.11(12)
C13A Fe1A C3A C4A 73.18(18)
C12A Fe1A C3A C4A 116.48(13)
C10A Fe1A C3A C2A -32.7(2)
C1A Fe1A C3A C2A 37.79(12)
C14A Fe1A C3A C2A 116.1(6)
C11A Fe1A C3A C2A -78.09(15)
C5A Fe1A C3A C2A 82.54(14)
C13A Fe1A C3A C2A -167.17(13)
C4A Fe1A C3A C2A 119.65(18)
C12A Fe1A C3A C2A -123.87(13)
C2A C3A C4A C5A 0.1(2)
Fe1A C3A C4A C5A 58.00(14)
C2A C3A C4A Fe1A -57.93(13)
C10A Fe1A C4A C3A 120.5(3)
C1A Fe1A C4A C3A 82.41(13)
C2A Fe1A C4A C3A 37.62(12)
C14A Fe1A C4A C3A 179.31(12)
C11A Fe1A C4A C3A -39.9(3)
C5A Fe1A C4A C3A 120.50(18)
C13A Fe1A C4A C3A -134.31(13)
C12A Fe1A C4A C3A -88.26(15)
C10A Fe1A C4A C5A 0.0(4)
C1A Fe1A C4A C5A -38.10(13)
C2A Fe1A C4A C5A -82.88(13)
C14A Fe1A C4A C5A 58.81(16)
C11A Fe1A C4A C5A -160.43(19)
C13A Fe1A C4A C5A 105.19(14)
C3A Fe1A C4A C5A -120.50(18)
C12A Fe1A C4A C5A 151.24(13)
C3A C4A C5A C1A -1.0(2)
Fe1A C4A C5A C1A 57.74(13)
C3A C4A C5A Fe1A -58.77(14)
C2A C1A C5A C4A 1.6(2)
C6A C1A C5A C4A -175.67(17)
Fe1A C1A C5A C4A -59.40(13)
C2A C1A C5A Fe1A 60.97(13)
C6A C1A C5A Fe1A -116.28(18)
C10A Fe1A C5A C4A -179.99(13)
C1A Fe1A C5A C4A 119.69(19)
C2A Fe1A C5A C4A 80.52(14)
C14A Fe1A C5A C4A -138.45(13)
C11A Fe1A C5A C4A 155.0(2)
C13A Fe1A C5A C4A -97.16(15)
C3A Fe1A C5A C4A 36.71(13)
C12A Fe1A C5A C4A -68.9(3)
C10A Fe1A C5A C1A 60.31(15)
C2A Fe1A C5A C1A -39.17(12)
C14A Fe1A C5A C1A 101.86(13)
C11A Fe1A C5A C1A 35.3(3)
C13A Fe1A C5A C1A 143.15(12)
C4A Fe1A C5A C1A -119.69(19)
C3A Fe1A C5A C1A -82.98(13)
C12A Fe1A C5A C1A 171.40(18)
C2A C1A C6A C8A -70.0(3)
C5A C1A C6A C8A 106.7(2)
Fe1A C1A C6A C8A 19.0(3)
C2A C1A C6A C7A 110.3(2)
C5A C1A C6A C7A -73.1(2)
Fe1A C1A C6A C7A -160.72(15)
C1A C6A C8A C9A 4.3(3)
C7A C6A C8A C9A -176.0(2)
C6A C8A C9A N1A -164.3(2)
C6A C8A C9A C10A -32.9(3)
N1A C9A C10A C11A -110.1(2)
C8A C9A C10A C11A 121.2(2)
N1A C9A C10A C14A 74.0(2)
C8A C9A C10A C14A -54.7(3)
N1A C9A C10A Fe1A 163.29(14)
C8A C9A C10A Fe1A 34.5(2)
C1A Fe1A C10A C11A -132.38(12)
C2A Fe1A C10A C11A -91.45(13)
C14A Fe1A C10A C11A 116.96(16)
C5A Fe1A C10A C11A -167.92(12)
C13A Fe1A C10A C11A 79.65(13)
C4A Fe1A C10A C11A -167.9(3)
C3A Fe1A C10A C11A -69.64(18)
C12A Fe1A C10A C11A 36.54(12)
C1A Fe1A C10A C14A 110.66(12)
C2A Fe1A C10A C14A 151.59(12)
C11A Fe1A C10A C14A -116.96(16)
C5A Fe1A C10A C14A 75.12(14)
C13A Fe1A C10A C14A -37.32(12)
C4A Fe1A C10A C14A 75.1(3)
C3A Fe1A C10A C14A 173.39(14)
C12A Fe1A C10A C14A -80.43(13)
C1A Fe1A C10A C9A -13.73(17)
C2A Fe1A C10A C9A 27.20(18)
C14A Fe1A C10A C9A -124.4(2)
C11A Fe1A C10A C9A 118.6(2)
C5A Fe1A C10A C9A -49.27(19)
C13A Fe1A C10A C9A -161.71(18)
C4A Fe1A C10A C9A -49.3(4)
C3A Fe1A C10A C9A 49.0(2)
C12A Fe1A C10A C9A 155.18(18)
C14A C10A C11A C12A 1.9(2)
C9A C10A C11A C12A -174.72(16)
Fe1A C10A C11A C12A -59.25(13)
C14A C10A C11A Fe1A 61.20(12)
C9A C10A C11A Fe1A -115.46(17)
C10A Fe1A C11A C12A 120.76(18)
C1A Fe1A C11A C12A -179.47(12)
C2A Fe1A C11A C12A -137.76(13)
C14A Fe1A C11A C12A 81.32(14)
C5A Fe1A C11A C12A 153.6(2)
C13A Fe1A C11A C12A 37.24(13)
C4A Fe1A C11A C12A -68.1(3)
C3A Fe1A C11A C12A -96.45(14)
C1A Fe1A C11A C10A 59.77(14)
C2A Fe1A C11A C10A 101.48(12)
C14A Fe1A C11A C10A -39.44(11)
C5A Fe1A C11A C10A 32.9(3)
C13A Fe1A C11A C10A -83.52(12)
C4A Fe1A C11A C10A 171.19(19)
C3A Fe1A C11A C10A 142.79(12)
C12A Fe1A C11A C10A -120.76(18)
C10A C11A C12A C13A -1.4(2)
Fe1A C11A C12A C13A -58.87(14)
C10A C11A C12A Fe1A 57.48(13)
C10A Fe1A C12A C11A -37.42(12)
C1A Fe1A C12A C11A 1.5(3)
C2A Fe1A C12A C11A 59.70(16)
C14A Fe1A C12A C11A -82.19(13)
C5A Fe1A C12A C11A -159.44(19)
C13A Fe1A C12A C11A -119.69(18)
C4A Fe1A C12A C11A 151.55(14)
C3A Fe1A C12A C11A 105.71(14)
C10A Fe1A C12A C13A 82.28(13)
C1A Fe1A C12A C13A 121.2(3)
C2A Fe1A C12A C13A 179.40(12)
C14A Fe1A C12A C13A 37.50(12)
C11A Fe1A C12A C13A 119.69(18)
C5A Fe1A C12A C13A -39.7(3)
C4A Fe1A C12A C13A -88.76(16)
C3A Fe1A C12A C13A -134.60(13)
C11A C12A C13A C14A 0.3(2)
Fe1A C12A C13A C14A -57.88(13)
C11A C12A C13A Fe1A 58.15(13)
C10A Fe1A C13A C12A -82.01(13)
C1A Fe1A C13A C12A -152.30(15)
C2A Fe1A C13A C12A -3.0(6)
C14A Fe1A C13A C12A -120.02(18)
C11A Fe1A C13A C12A -37.41(12)
C5A Fe1A C13A C12A 162.28(13)
C4A Fe1A C13A C12A 116.19(14)
C3A Fe1A C13A C12A 72.67(18)
C10A Fe1A C13A C14A 38.02(12)
C1A Fe1A C13A C14A -32.3(2)
C2A Fe1A C13A C14A 117.0(5)
C11A Fe1A C13A C14A 82.61(13)
C5A Fe1A C13A C14A -77.70(14)
C4A Fe1A C13A C14A -123.79(13)
C3A Fe1A C13A C14A -167.31(14)
C12A Fe1A C13A C14A 120.02(18)
C12A C13A C14A C10A 0.9(2)
Fe1A C13A C14A C10A -57.93(13)
C12A C13A C14A Fe1A 58.87(14)
C11A C10A C14A C13A -1.8(2)
C9A C10A C14A C13A 174.68(17)
Fe1A C10A C14A C13A 59.58(13)
C11A C10A C14A Fe1A -61.35(12)
C9A C10A C14A Fe1A 115.09(19)
C10A Fe1A C14A C13A -119.77(17)
C1A Fe1A C14A C13A 161.63(12)
C2A Fe1A C14A C13A -167.40(14)
C11A Fe1A C14A C13A -80.52(13)
C5A Fe1A C14A C13A 118.32(13)
C4A Fe1A C14A C13A 83.19(15)
C3A Fe1A C14A C13A 86.2(6)
C12A Fe1A C14A C13A -36.96(13)
C1A Fe1A C14A C10A -78.61(12)
C2A Fe1A C14A C10A -47.63(18)
C11A Fe1A C14A C10A 39.25(11)
C5A Fe1A C14A C10A -121.92(12)
C13A Fe1A C14A C10A 119.77(17)
C4A Fe1A C14A C10A -157.05(12)
C3A Fe1A C14A C10A -154.0(5)
C12A Fe1A C14A C10A 82.81(13)
C10A C9A N1A C15A -64.5(2)
C8A C9A N1A C15A 68.0(2)
C10A C9A N1A C16A 61.3(2)
C8A C9A N1A C16A -166.16(18)
C10B Fe1B C1B C5B -113.49(13)
C11B Fe1B C1B C5B -154.41(12)
C2B Fe1B C1B C5B 117.61(17)
C14B Fe1B C1B C5B -78.10(14)
C12B Fe1B C1B C5B -175.28(16)
C3B Fe1B C1B C5B 80.54(13)
C4B Fe1B C1B C5B 37.40(12)
C13B Fe1B C1B C5B -74.8(3)
C10B Fe1B C1B C2B 128.91(13)
C11B Fe1B C1B C2B 87.99(13)
C5B Fe1B C1B C2B -117.61(17)
C14B Fe1B C1B C2B 164.30(12)
C12B Fe1B C1B C2B 67.1(2)
C3B Fe1B C1B C2B -37.07(13)
C4B Fe1B C1B C2B -80.21(13)
C13B Fe1B C1B C2B 167.6(3)
C10B Fe1B C1B C6B 9.09(18)
C11B Fe1B C1B C6B -31.83(19)
C2B Fe1B C1B C6B -119.8(2)
C5B Fe1B C1B C6B 122.6(2)
C14B Fe1B C1B C6B 44.5(2)
C12B Fe1B C1B C6B -52.7(3)
C3B Fe1B C1B C6B -156.88(19)
C4B Fe1B C1B C6B 159.97(19)
C13B Fe1B C1B C6B 47.8(4)
C5B C1B C2B C3B -1.6(2)
C6B C1B C2B C3B 176.06(17)
Fe1B C1B C2B C3B 59.30(14)
C5B C1B C2B Fe1B -60.93(13)
C6B C1B C2B Fe1B 116.77(18)
C1B Fe1B C2B C3B -120.04(18)
C10B Fe1B C2B C3B 176.93(12)
C11B Fe1B C2B C3B 135.65(13)
C5B Fe1B C2B C3B -81.12(13)
C14B Fe1B C2B C3B -160.3(2)
C12B Fe1B C2B C3B 94.97(15)
C4B Fe1B C2B C3B -37.11(13)
C13B Fe1B C2B C3B 69.8(3)
C10B Fe1B C2B C1B -63.03(14)
C11B Fe1B C2B C1B -104.31(13)
C5B Fe1B C2B C1B 38.92(12)
C14B Fe1B C2B C1B -40.2(3)
C12B Fe1B C2B C1B -144.99(12)
C3B Fe1B C2B C1B 120.04(18)
C4B Fe1B C2B C1B 82.93(13)
C13B Fe1B C2B C1B -170.2(2)
C1B C2B C3B C4B 1.3(2)
Fe1B C2B C3B C4B 59.11(14)
C1B C2B C3B Fe1B -57.82(13)
C1B Fe1B C3B C4B -81.99(13)
C10B Fe1B C3B C4B -127.8(2)
C11B Fe1B C3B C4B 179.58(13)
C2B Fe1B C3B C4B -119.82(18)
C5B Fe1B C3B C4B -37.45(12)
C14B Fe1B C3B C4B 41.2(3)
C12B Fe1B C3B C4B 133.50(14)
C13B Fe1B C3B C4B 88.40(17)
C1B Fe1B C3B C2B 37.83(12)
C10B Fe1B C3B C2B -7.9(3)
C11B Fe1B C3B C2B -60.60(16)
C5B Fe1B C3B C2B 82.37(13)
C14B Fe1B C3B C2B 161.1(2)
C12B Fe1B C3B C2B -106.68(15)
C4B Fe1B C3B C2B 119.82(18)
C13B Fe1B C3B C2B -151.78(15)
C2B C3B C4B C5B -0.4(2)
Fe1B C3B C4B C5B 57.89(14)
C2B C3B C4B Fe1B -58.33(14)
C1B Fe1B C4B C3B 82.19(13)
C10B Fe1B C4B C3B 149.52(15)
C11B Fe1B C4B C3B -1.7(5)
C2B Fe1B C4B C3B 37.49(12)
C5B Fe1B C4B C3B 120.10(18)
C14B Fe1B C4B C3B -163.19(12)
C12B Fe1B C4B C3B -72.63(19)
C13B Fe1B C4B C3B -117.08(14)
C1B Fe1B C4B C5B -37.91(12)
C10B Fe1B C4B C5B 29.4(2)
C11B Fe1B C4B C5B -121.8(4)
C2B Fe1B C4B C5B -82.61(14)
C14B Fe1B C4B C5B 76.70(15)
C12B Fe1B C4B C5B 167.26(15)
C3B Fe1B C4B C5B -120.10(18)
C13B Fe1B C4B C5B 122.82(14)
C2B C1B C5B C4B 1.4(2)
C6B C1B C5B C4B -176.27(18)
Fe1B C1B C5B C4B -59.53(14)
C2B C1B C5B Fe1B 60.89(13)
C6B C1B C5B Fe1B -116.73(19)
C3B C4B C5B C1B -0.6(2)
Fe1B C4B C5B C1B 58.04(13)
C3B C4B C5B Fe1B -58.63(14)
C10B Fe1B C5B C1B 76.22(13)
C11B Fe1B C5B C1B 44.0(2)
C2B Fe1B C5B C1B -39.01(12)
C14B Fe1B C5B C1B 119.53(12)
C12B Fe1B C5B C1B 163.4(5)
C3B Fe1B C5B C1B -82.79(13)
C4B Fe1B C5B C1B -119.70(18)
C13B Fe1B C5B C1B 155.96(13)
C1B Fe1B C5B C4B 119.70(18)
C10B Fe1B C5B C4B -164.08(13)
C11B Fe1B C5B C4B 163.68(15)
C2B Fe1B C5B C4B 80.69(14)
C14B Fe1B C5B C4B -120.77(13)
C12B Fe1B C5B C4B -76.9(6)
C3B Fe1B C5B C4B 36.91(13)
C13B Fe1B C5B C4B -84.34(16)
C5B C1B C6B C8B 74.5(3)
C2B C1B C6B C8B -102.7(3)
Fe1B C1B C6B C8B -14.9(3)
C5B C1B C6B C7B -106.4(2)
C2B C1B C6B C7B 76.4(2)
Fe1B C1B C6B C7B 164.25(15)
C1B C6B C8B C9B -4.9(3)
C7B C6B C8B C9B 176.0(2)
C6B C8B C9B N1B 161.0(2)
C6B C8B C9B C10B 29.3(3)
N1B C9B C10B C14B 112.5(2)
C8B C9B C10B C14B -118.2(2)
N1B C9B C10B C11B -70.4(3)
C8B C9B C10B C11B 58.9(3)
N1B C9B C10B Fe1B -160.09(13)
C8B C9B C10B Fe1B -30.8(2)
C1B Fe1B C10B C14B 131.36(13)
C11B Fe1B C10B C14B -117.07(17)
C2B Fe1B C10B C14B 167.86(13)
C5B Fe1B C10B C14B 91.04(14)
C12B Fe1B C10B C14B -79.38(14)
C3B Fe1B C10B C14B 173.8(2)
C4B Fe1B C10B C14B 71.0(2)
C13B Fe1B C10B C14B -36.35(14)
C1B Fe1B C10B C11B -111.57(13)
C2B Fe1B C10B C11B -75.06(14)
C5B Fe1B C10B C11B -151.89(12)
C14B Fe1B C10B C11B 117.07(17)
C12B Fe1B C10B C11B 37.69(13)
C3B Fe1B C10B C11B -69.1(3)
C4B Fe1B C10B C11B -171.92(16)
C13B Fe1B C10B C11B 80.73(15)
C1B Fe1B C10B C9B 13.29(18)
C11B Fe1B C10B C9B 124.9(2)
C2B Fe1B C10B C9B 49.79(19)
C5B Fe1B C10B C9B -27.03(19)
C14B Fe1B C10B C9B -118.1(2)
C12B Fe1B C10B C9B 162.5(2)
C3B Fe1B C10B C9B 55.7(3)
C4B Fe1B C10B C9B -47.1(3)
C13B Fe1B C10B C9B -154.4(2)
C14B C10B C11B C12B 1.9(2)
C9B C10B C11B C12B -175.62(18)
Fe1B C10B C11B C12B -59.68(14)
C14B C10B C11B Fe1B 61.55(13)
C9B C10B C11B Fe1B -115.94(19)
C1B Fe1B C11B C12B -162.86(15)
C10B Fe1B C11B C12B 119.29(19)
C2B Fe1B C11B C12B -120.02(15)
C5B Fe1B C11B C12B 168.05(16)
C14B Fe1B C11B C12B 80.21(15)
C3B Fe1B C11B C12B -84.38(17)
C4B Fe1B C11B C12B -83.0(5)
C13B Fe1B C11B C12B 36.83(15)
C1B Fe1B C11B C10B 77.85(13)
C2B Fe1B C11B C10B 120.69(12)
C5B Fe1B C11B C10B 48.8(2)
C14B Fe1B C11B C10B -39.08(12)
C12B Fe1B C11B C10B -119.29(19)
C3B Fe1B C11B C10B 156.33(12)
C4B Fe1B C11B C10B 157.7(4)
C13B Fe1B C11B C10B -82.47(14)
C10B C11B C12B C13B -1.2(2)
Fe1B C11B C12B C13B -59.59(15)
C10B C11B C12B Fe1B 58.44(13)
C1B Fe1B C12B C13B 150.91(16)
C10B Fe1B C12B C13B 81.79(14)
C11B Fe1B C12B C13B 120.1(2)
C2B Fe1B C12B C13B -164.65(13)
C5B Fe1B C12B C13B -8.7(6)
C14B Fe1B C12B C13B 37.32(13)
C3B Fe1B C12B C13B -118.97(14)
C4B Fe1B C12B C13B -76.17(19)
C1B Fe1B C12B C11B 30.8(2)
C10B Fe1B C12B C11B -38.28(13)
C2B Fe1B C12B C11B 75.27(16)
C5B Fe1B C12B C11B -128.7(5)
C14B Fe1B C12B C11B -82.75(15)
C3B Fe1B C12B C11B 120.95(14)
C4B Fe1B C12B C11B 163.76(14)
C13B Fe1B C12B C11B -120.1(2)
C11B C12B C13B C14B 0.0(2)
Fe1B C12B C13B C14B -58.18(15)
C11B C12B C13B Fe1B 58.16(14)
C1B Fe1B C13B C12B -124.0(3)
C10B Fe1B C13B C12B -82.48(14)
C11B Fe1B C13B C12B -37.62(14)
C2B Fe1B C13B C12B 35.1(3)
C5B Fe1B C13B C12B 178.21(13)
C14B Fe1B C13B C12B -119.7(2)
C3B Fe1B C13B C12B 85.28(17)
C4B Fe1B C13B C12B 131.51(14)
C1B Fe1B C13B C14B -4.3(4)
C10B Fe1B C13B C14B 37.23(13)
C11B Fe1B C13B C14B 82.09(15)
C2B Fe1B C13B C14B 154.8(2)
C5B Fe1B C13B C14B -62.07(18)
C12B Fe1B C13B C14B 119.7(2)
C3B Fe1B C13B C14B -155.01(14)
C4B Fe1B C13B C14B -108.78(15)
C12B C13B C14B C10B 1.2(2)
Fe1B C13B C14B C10B -57.09(14)
C12B C13B C14B Fe1B 58.29(15)
C11B C10B C14B C13B -1.9(2)
C9B C10B C14B C13B 175.78(17)
Fe1B C10B C14B C13B 58.94(14)
C11B C10B C14B Fe1B -60.84(13)
C9B C10B C14B Fe1B 116.83(17)
C1B Fe1B C14B C13B 178.39(14)
C10B Fe1B C14B C13B -121.0(2)
C11B Fe1B C14B C13B -81.53(16)
C2B Fe1B C14B C13B -151.6(2)
C5B Fe1B C14B C13B 136.09(15)
C12B Fe1B C14B C13B -37.21(15)
C3B Fe1B C14B C13B 64.6(3)
C4B Fe1B C14B C13B 94.68(17)
C1B Fe1B C14B C10B -60.63(15)
C11B Fe1B C14B C10B 39.46(12)
C2B Fe1B C14B C10B -30.6(3)
C5B Fe1B C14B C10B -102.92(13)
C12B Fe1B C14B C10B 83.78(14)
C3B Fe1B C14B C10B -174.4(2)
C4B Fe1B C14B C10B -144.34(12)
C13B Fe1B C14B C10B 121.0(2)
C10B C9B N1B C16B 63.9(2)
C8B C9B N1B C16B -68.9(2)
C10B C9B N1B C15B -60.6(2)
C8B C9B N1B C15B 166.59(17)
